data_4500931
loop_
_publ_author_name
'Hao, Hong-Jun'
'Sun, Di'
'Li, Yun-Hua'
'Liu, Fu-Jing'
'Huang, Rong-Bin'
'Zheng, Lan-Sun'

_publ_section_title
;
 Effect of Different Carboxylates on a Series of Ag(I) Coordination
 Compounds with Benzoguanamine Ligand
;
_journal_issue 8
_journal_name_full 'Crystal Growth &amp; Design'
_journal_page_first 3564
_journal_paper_doi 10.1021/cg200534x
_journal_volume 11
_journal_year 2011
_chemical_formula_sum 'C23 H21 Ag2 N10 O5'
_chemical_formula_weight 733.24
_chemical_name_systematic
; 
 ? 
;
_space_group_IT_number 2
_symmetry_cell_setting triclinic
_symmetry_space_group_name_Hall '-P 1'
_symmetry_space_group_name_H-M 'P -1'
_atom_sites_solution_hydrogens geom
_atom_sites_solution_primary direct
_atom_sites_solution_secondary difmap
_audit_creation_method SHELXL-97
_cell_angle_alpha 81.934(2)
_cell_angle_beta 81.997(2)
_cell_angle_gamma 77.0190(19)
_cell_formula_units_Z 2
_cell_length_a 9.6559(7)
_cell_length_b 11.2106(9)
_cell_length_c 12.0882(10)
_cell_measurement_reflns_used 7566
_cell_measurement_temperature 173(2)
_cell_measurement_theta_max 54.94
_cell_measurement_theta_min 6.31
_cell_volume 1254.58(17)
_computing_structure_refinement 'SHELXL-97 (Sheldrick, 1997)'
_computing_structure_solution 'SHELXS-97 (Sheldrick, 1990)'
_diffrn_ambient_temperature 173(2)
_diffrn_measured_fraction_theta_full 0.996
_diffrn_measured_fraction_theta_max 0.996
_diffrn_measurement_device_type 'Rigaku RAXIS-RAPID Imaging Plate'
_diffrn_measurement_method \w
_diffrn_radiation_monochromator graphite
_diffrn_radiation_source 'fine-focus sealed tube'
_diffrn_radiation_type MoK\a
_diffrn_radiation_wavelength 0.71073
_diffrn_reflns_av_R_equivalents 0.0507
_diffrn_reflns_av_sigmaI/netI 0.0677
_diffrn_reflns_limit_h_max 11
_diffrn_reflns_limit_h_min -11
_diffrn_reflns_limit_k_max 13
_diffrn_reflns_limit_k_min -13
_diffrn_reflns_limit_l_max 14
_diffrn_reflns_limit_l_min -14
_diffrn_reflns_number 10840
_diffrn_reflns_theta_full 26.00
_diffrn_reflns_theta_max 26.00
_diffrn_reflns_theta_min 3.16
_diffrn_standards_decay_% 0
_exptl_absorpt_coefficient_mu 1.619
_exptl_absorpt_correction_T_max 0.7378
_exptl_absorpt_correction_T_min 0.6423
_exptl_absorpt_correction_type multi-scan
_exptl_absorpt_process_details '(ABSCOR; Higashi, 1995)'
_exptl_crystal_colour colorless
_exptl_crystal_density_diffrn 1.941
_exptl_crystal_density_method 'not measured'
_exptl_crystal_description lamellar
_exptl_crystal_F_000 726
_exptl_crystal_size_max 0.30
_exptl_crystal_size_mid 0.20
_exptl_crystal_size_min 0.20
_refine_diff_density_max 1.443
_refine_diff_density_min -1.692
_refine_diff_density_rms 0.184
_refine_ls_extinction_coef 0.0035(10)
_refine_ls_extinction_expression Fc^*^=kFc[1+0.001xFc^2^\l^3^/sin(2\q)]^-1/4^
_refine_ls_extinction_method SHELXL
_refine_ls_goodness_of_fit_ref 1.153
_refine_ls_hydrogen_treatment constr
_refine_ls_matrix_type full
_refine_ls_number_parameters 362
_refine_ls_number_reflns 4910
_refine_ls_number_restraints 0
_refine_ls_restrained_S_all 1.153
_refine_ls_R_factor_all 0.0789
_refine_ls_R_factor_gt 0.0502
_refine_ls_shift/su_max 0.001
_refine_ls_shift/su_mean 0.000
_refine_ls_structure_factor_coef Fsqd
_refine_ls_weighting_details 'calc w=1/[\s^2^(Fo^2^)+(0.0827P)^2^+2.0699P] where P=(Fo^2^+2Fc^2^)/3'
_refine_ls_weighting_scheme calc
_refine_ls_wR_factor_gt 0.1295
_refine_ls_wR_factor_ref 0.1736
_reflns_number_gt 3350
_reflns_number_total 4910
_reflns_threshold_expression >2sigma(I)
_cod_data_source_file cg200534x_si_002.cif
_cod_data_source_block p8
_cod_original_sg_symbol_H-M p-1
_cod_database_code 4500931

loop_
_symmetry_equiv_pos_as_xyz
'x, y, z'
'-x, -y, -z'

loop_
_atom_site_label
_atom_site_type_symbol
_atom_site_fract_x
_atom_site_fract_y
_atom_site_fract_z
_atom_site_U_iso_or_equiv
_atom_site_adp_type
_atom_site_occupancy
_atom_site_symmetry_multiplicity
_atom_site_calc_flag
_atom_site_refinement_flags
Ag1 Ag 0.34602(6) 1.02251(5) 0.05399(5) 0.0358(2) Uani 1 1 d .
Ag2 Ag -0.14917(6) 0.72908(5) 0.26868(5) 0.0400(2) Uani 1 1 d .
C1 C -0.3319(7) 1.0266(6) 0.2281(6) 0.0296(16) Uani 1 1 d .
C2 C -0.4100(8) 1.1290(7) 0.2792(7) 0.0406(19) Uani 1 1 d .
H2A H -0.3658 1.1957 0.2828 0.049 Uiso 1 1 calc R
C3 C -0.5509(9) 1.1347(8) 0.3246(8) 0.055(2) Uani 1 1 d .
H3A H -0.6014 1.2029 0.3626 0.065 Uiso 1 1 calc R
C4 C -0.6174(9) 1.0401(8) 0.3141(8) 0.052(2) Uani 1 1 d .
H4A H -0.7152 1.0454 0.3423 0.062 Uiso 1 1 calc R
C5 C -0.5432(8) 0.9383(7) 0.2632(7) 0.041(2) Uani 1 1 d .
H5A H -0.5888 0.8727 0.2587 0.050 Uiso 1 1 calc R
C6 C -0.4020(8) 0.9320(7) 0.2186(6) 0.0316(16) Uani 1 1 d .
H6A H -0.3521 0.8632 0.1813 0.038 Uiso 1 1 calc R
C7 C -0.1786(7) 1.0226(6) 0.1854(6) 0.0285(15) Uani 1 1 d .
C8 C 0.0460(7) 0.9152(6) 0.1402(6) 0.0283(15) Uani 1 1 d .
C9 C -0.0004(7) 1.1249(7) 0.1240(7) 0.0341(17) Uani 1 1 d .
C10 C -0.0174(7) 0.7024(7) 0.5235(6) 0.0340(17) Uani 1 1 d .
C11 C 0.1009(9) 0.6482(8) 0.5818(8) 0.047(2) Uani 1 1 d .
H11A H 0.0989 0.5759 0.6330 0.056 Uiso 1 1 calc R
C12 C 0.2216(9) 0.7001(9) 0.5650(9) 0.058(3) Uani 1 1 d .
H12A H 0.3036 0.6609 0.6017 0.070 Uiso 1 1 calc R
C13 C 0.2221(10) 0.8063(10) 0.4966(8) 0.060(3) Uani 1 1 d .
H13A H 0.3048 0.8410 0.4850 0.072 Uiso 1 1 calc R
C14 C 0.1032(12) 0.8649(11) 0.4432(9) 0.071(3) Uani 1 1 d .
H14A H 0.1043 0.9403 0.3965 0.085 Uiso 1 1 calc R
C15 C -0.0177(10) 0.8143(9) 0.4573(7) 0.050(2) Uani 1 1 d .
H15A H -0.1000 0.8558 0.4219 0.060 Uiso 1 1 calc R
C16 C -0.1435(7) 0.6448(7) 0.5418(6) 0.0317(16) Uani 1 1 d .
C17 C -0.3419(7) 0.6109(7) 0.4776(7) 0.0385(18) Uani 1 1 d .
C18 C -0.2940(9) 0.5403(7) 0.6546(7) 0.0417(19) Uani 1 1 d .
C20 C 0.2712(7) 0.4518(6) -0.1092(6) 0.0293(16) Uani 1 1 d .
C21 C 0.3864(6) 0.4759(6) -0.0488(6) 0.0222(14) Uani 1 1 d .
C22 C 0.4011(7) 0.5972(6) -0.0463(6) 0.0281(15) Uani 1 1 d .
H22A H 0.3336 0.6639 -0.0780 0.034 Uiso 1 1 calc R
C23 C 0.5133(7) 0.6208(6) 0.0018(6) 0.0296(16) Uani 1 1 d .
C24 C 0.5258(7) 0.7528(6) -0.0043(6) 0.0255(15) Uani 1 1 d .
N1 N -0.0916(6) 0.9117(5) 0.1797(5) 0.0294(13) Uani 1 1 d .
N2 N 0.0977(6) 1.0185(5) 0.1122(5) 0.0306(14) Uani 1 1 d .
N3 N -0.1406(6) 1.1307(5) 0.1581(6) 0.0350(15) Uani 1 1 d .
N4 N 0.0416(7) 1.2307(6) 0.1002(7) 0.050(2) Uani 1 1 d .
H4B H -0.0209 1.3004 0.1069 0.060 Uiso 1 1 calc R
H4C H 0.1321 1.2315 0.0776 0.060 Uiso 1 1 calc R
N5 N 0.1359(6) 0.8074(5) 0.1280(6) 0.0390(16) Uani 1 1 d .
H5B H 0.2261 0.8053 0.1022 0.047 Uiso 1 1 calc R
H5C H 0.1049 0.7383 0.1457 0.047 Uiso 1 1 calc R
N6 N -0.2225(6) 0.6608(6) 0.4535(6) 0.0369(15) Uani 1 1 d .
N7 N -0.3814(6) 0.5539(6) 0.5760(6) 0.0398(16) Uani 1 1 d .
N8 N -0.1705(7) 0.5819(6) 0.6397(6) 0.0406(16) Uani 1 1 d .
N9 N -0.3263(8) 0.4796(7) 0.7538(6) 0.0502(19) Uani 1 1 d .
H9A H -0.4043 0.4494 0.7665 0.060 Uiso 1 1 calc R
H9B H -0.2696 0.4696 0.8069 0.060 Uiso 1 1 calc R
N10 N -0.4240(7) 0.6213(7) 0.3956(6) 0.051(2) Uani 1 1 d .
H10A H -0.5017 0.5905 0.4080 0.062 Uiso 1 1 calc R
H10B H -0.4006 0.6588 0.3290 0.062 Uiso 1 1 calc R
O1 O 0.1504(5) 0.5217(5) -0.0987(6) 0.0509(16) Uani 1 1 d .
O1W O 0.0400(6) 0.5714(6) 0.1780(7) 0.073(2) Uani 1 1 d .
H1WB H 0.0544 0.5063 0.2223 0.087 Uiso 1 1 calc R
H1WA H 0.0006 0.5280 0.1448 0.109 Uiso 1 1 d R
O2 O 0.3054(5) 0.3649(5) -0.1698(5) 0.0403(13) Uani 1 1 d .
O3 O 0.4135(5) 0.8250(4) 0.0314(5) 0.0409(13) Uani 1 1 d .
O4 O 0.6402(5) 0.7822(4) -0.0443(4) 0.0340(12) Uani 1 1 d .

loop_
_atom_site_aniso_label
_atom_site_aniso_U_11
_atom_site_aniso_U_22
_atom_site_aniso_U_33
_atom_site_aniso_U_23
_atom_site_aniso_U_13
_atom_site_aniso_U_12
Ag1 0.0295(3) 0.0167(3) 0.0642(5) -0.0031(2) -0.0010(3) -0.0147(2)
Ag2 0.0358(4) 0.0348(4) 0.0522(4) 0.0051(3) -0.0020(3) -0.0209(3)
C1 0.020(3) 0.024(4) 0.049(4) -0.004(3) -0.008(3) -0.011(3)
C2 0.038(4) 0.027(4) 0.060(5) -0.003(4) -0.006(4) -0.016(3)
C3 0.041(5) 0.041(5) 0.079(7) -0.013(5) 0.016(5) -0.014(4)
C4 0.033(4) 0.042(5) 0.079(7) 0.004(4) 0.009(4) -0.019(4)
C5 0.026(4) 0.033(4) 0.065(6) 0.006(4) 0.003(4) -0.018(3)
C6 0.035(4) 0.026(4) 0.036(4) 0.002(3) -0.010(3) -0.011(3)
C7 0.032(4) 0.020(3) 0.036(4) -0.001(3) -0.006(3) -0.012(3)
C8 0.028(3) 0.022(3) 0.036(4) 0.003(3) -0.001(3) -0.015(3)
C9 0.026(3) 0.025(4) 0.052(5) -0.001(3) 0.000(3) -0.012(3)
C10 0.028(4) 0.036(4) 0.041(4) 0.000(3) -0.005(3) -0.014(3)
C11 0.044(5) 0.049(5) 0.055(5) -0.010(4) 0.002(4) -0.027(4)
C12 0.037(5) 0.062(6) 0.078(7) 0.002(5) -0.013(5) -0.018(4)
C13 0.049(5) 0.078(7) 0.065(6) 0.009(5) -0.014(5) -0.043(5)
C14 0.080(7) 0.075(7) 0.073(7) 0.016(6) -0.019(6) -0.057(6)
C15 0.053(5) 0.057(6) 0.051(5) 0.000(4) -0.020(4) -0.033(5)
C16 0.032(4) 0.028(4) 0.038(4) -0.006(3) -0.001(3) -0.013(3)
C17 0.024(3) 0.033(4) 0.060(5) 0.000(4) -0.004(4) -0.011(3)
C18 0.040(4) 0.031(4) 0.051(5) 0.001(4) 0.005(4) -0.009(4)
C20 0.032(4) 0.019(3) 0.042(4) 0.000(3) -0.002(3) -0.018(3)
C21 0.019(3) 0.016(3) 0.032(4) -0.001(3) -0.004(3) -0.008(3)
C22 0.023(3) 0.016(3) 0.048(4) 0.004(3) -0.011(3) -0.011(3)
C23 0.032(4) 0.015(3) 0.043(4) -0.002(3) 0.006(3) -0.015(3)
C24 0.028(3) 0.012(3) 0.039(4) -0.001(3) -0.006(3) -0.008(3)
N1 0.029(3) 0.026(3) 0.039(3) -0.001(3) -0.003(3) -0.017(3)
N2 0.020(3) 0.017(3) 0.055(4) 0.000(3) -0.002(3) -0.009(2)
N3 0.022(3) 0.020(3) 0.063(4) 0.001(3) -0.006(3) -0.008(2)
N4 0.028(3) 0.020(3) 0.101(6) -0.006(4) 0.010(4) -0.014(3)
N5 0.024(3) 0.018(3) 0.073(5) -0.003(3) 0.005(3) -0.010(2)
N6 0.036(3) 0.029(3) 0.052(4) 0.005(3) -0.012(3) -0.020(3)
N7 0.031(3) 0.037(4) 0.051(4) 0.013(3) -0.009(3) -0.014(3)
N8 0.039(3) 0.039(4) 0.047(4) 0.002(3) 0.001(3) -0.022(3)
N9 0.051(4) 0.060(5) 0.040(4) 0.013(3) -0.001(3) -0.026(4)
N10 0.040(4) 0.059(5) 0.062(5) 0.022(4) -0.013(3) -0.038(4)
O1 0.029(3) 0.030(3) 0.102(5) -0.018(3) -0.023(3) -0.008(2)
O1W 0.051(4) 0.030(3) 0.148(7) 0.003(4) -0.049(4) -0.016(3)
O2 0.039(3) 0.036(3) 0.051(3) -0.011(3) -0.018(3) -0.007(2)
O3 0.030(3) 0.017(2) 0.079(4) -0.009(3) 0.004(3) -0.015(2)
O4 0.028(2) 0.023(2) 0.055(3) -0.005(2) 0.003(2) -0.019(2)

loop_
_atom_type_symbol
_atom_type_description
_atom_type_scat_dispersion_real
_atom_type_scat_dispersion_imag
_atom_type_scat_source
C C 0.0033 0.0016 'International Tables Vol C Tables 4.2.6.8 and 6.1.1.4'
H H 0.0000 0.0000 'International Tables Vol C Tables 4.2.6.8 and 6.1.1.4'
N N 0.0061 0.0033 'International Tables Vol C Tables 4.2.6.8 and 6.1.1.4'
O O 0.0106 0.0060 'International Tables Vol C Tables 4.2.6.8 and 6.1.1.4'
Ag Ag -0.8971 1.1015 'International Tables Vol C Tables 4.2.6.8 and 6.1.1.4'

loop_
_geom_angle_atom_site_label_1
_geom_angle_atom_site_label_2
_geom_angle_atom_site_label_3
_geom_angle
_geom_angle_site_symmetry_1
_geom_angle_site_symmetry_3
_geom_angle_publ_flag
O3 Ag1 O4 158.54(18) . 2_675 y
O3 Ag1 N2 95.71(18) . . y
O4 Ag1 N2 105.36(18) 2_675 . y
O3 Ag1 Ag1 72.20(13) . 2_675 ?
O4 Ag1 Ag1 86.37(13) 2_675 2_675 ?
N2 Ag1 Ag1 165.65(15) . 2_675 ?
N1 Ag2 N6 134.0(2) . . y
N1 Ag2 O1W 102.1(2) . . y
N6 Ag2 O1W 112.2(2) . . y
N1 Ag2 O2 116.17(19) . 2_565 y
N6 Ag2 O2 99.1(2) . 2_565 y
O1W Ag2 O2 81.14(18) . 2_565 y
C2 C1 C6 118.3(7) . . ?
C2 C1 C7 118.7(6) . . ?
C6 C1 C7 123.0(6) . . ?
C3 C2 C1 121.0(8) . . ?
C3 C2 H2A 119.5 . . ?
C1 C2 H2A 119.5 . . ?
C2 C3 C4 119.4(8) . . ?
C2 C3 H3A 120.3 . . ?
C4 C3 H3A 120.3 . . ?
C5 C4 C3 120.7(8) . . ?
C5 C4 H4A 119.7 . . ?
C3 C4 H4A 119.7 . . ?
C4 C5 C6 119.9(8) . . ?
C4 C5 H5A 120.1 . . ?
C6 C5 H5A 120.1 . . ?
C5 C6 C1 120.6(7) . . ?
C5 C6 H6A 119.7 . . ?
C1 C6 H6A 119.7 . . ?
N3 C7 N1 126.0(7) . . ?
N3 C7 C1 116.4(6) . . ?
N1 C7 C1 117.7(6) . . ?
N5 C8 N2 118.1(6) . . ?
N5 C8 N1 116.9(6) . . ?
N2 C8 N1 125.0(6) . . ?
N4 C9 N3 116.8(7) . . ?
N4 C9 N2 119.0(6) . . ?
N3 C9 N2 124.2(6) . . ?
C15 C10 C11 118.9(7) . . ?
C15 C10 C16 121.7(6) . . ?
C11 C10 C16 119.2(7) . . ?
C12 C11 C10 120.2(8) . . ?
C12 C11 H11A 119.9 . . ?
C10 C11 H11A 119.9 . . ?
C13 C12 C11 120.0(8) . . ?
C13 C12 H12A 120.0 . . ?
C11 C12 H12A 120.0 . . ?
C12 C13 C14 120.6(8) . . ?
C12 C13 H13A 119.7 . . ?
C14 C13 H13A 119.7 . . ?
C13 C14 C15 120.5(9) . . ?
C13 C14 H14A 119.7 . . ?
C15 C14 H14A 119.7 . . ?
C14 C15 C10 119.4(8) . . ?
C14 C15 H15A 120.3 . . ?
C10 C15 H15A 120.3 . . ?
N8 C16 N6 125.1(7) . . ?
N8 C16 C10 118.5(6) . . ?
N6 C16 C10 116.4(6) . . ?
N7 C17 N10 117.7(7) . . ?
N7 C17 N6 124.9(7) . . ?
N10 C17 N6 117.4(7) . . ?
N9 C18 N7 118.7(7) . . ?
N9 C18 N8 117.0(8) . . ?
N7 C18 N8 124.3(7) . . ?
O1 C20 O2 124.9(6) . . ?
O1 C20 C21 118.0(6) . . ?
O2 C20 C21 117.1(6) . . ?
C23 C21 C22 118.7(6) 2_665 . ?
C23 C21 C20 121.2(6) 2_665 . ?
C22 C21 C20 120.0(5) . . ?
C23 C22 C21 120.9(6) . . ?
C23 C22 H22A 119.6 . . ?
C21 C22 H22A 119.6 . . ?
C22 C23 C21 120.5(6) . 2_665 ?
C22 C23 C24 117.5(6) . . ?
C21 C23 C24 121.9(6) 2_665 . ?
O4 C24 O3 125.9(6) . . ?
O4 C24 C23 119.3(6) . . ?
O3 C24 C23 114.8(6) . . ?
C7 N1 C8 114.5(6) . . ?
C7 N1 Ag2 123.9(5) . . ?
C8 N1 Ag2 119.9(4) . . ?
C8 N2 C9 114.9(6) . . ?
C8 N2 Ag1 124.5(5) . . ?
C9 N2 Ag1 120.5(4) . . ?
C7 N3 C9 115.4(6) . . ?
C9 N4 H4B 120.0 . . ?
C9 N4 H4C 120.0 . . ?
H4B N4 H4C 120.0 . . ?
C8 N5 H5B 120.0 . . ?
C8 N5 H5C 120.0 . . ?
H5B N5 H5C 120.0 . . ?
C16 N6 C17 113.6(6) . . ?
C16 N6 Ag2 125.4(5) . . ?
C17 N6 Ag2 119.9(5) . . ?
C17 N7 C18 116.3(7) . . ?
C16 N8 C18 115.6(7) . . ?
C18 N9 H9A 120.0 . . ?
C18 N9 H9B 120.0 . . ?
H9A N9 H9B 120.0 . . ?
C17 N10 H10A 120.0 . . ?
C17 N10 H10B 120.0 . . ?
H10A N10 H10B 120.0 . . ?
Ag2 O1W H1WB 109.5 . . ?
Ag2 O1W H1WA 109.0 . . ?
H1WB O1W H1WA 81.7 . . ?
C20 O2 Ag2 129.6(4) . 2_565 ?
C24 O3 Ag1 137.2(4) . . ?
C24 O4 Ag1 118.3(4) . 2_675 ?

loop_
_geom_bond_atom_site_label_1
_geom_bond_atom_site_label_2
_geom_bond_distance
_geom_bond_site_symmetry_2
_geom_bond_publ_flag
Ag1 O3 2.208(5) . y
Ag1 O4 2.209(5) 2_675 y
Ag1 N2 2.411(5) . ?
Ag1 Ag1 3.0382(11) 2_675 y
Ag2 N1 2.321(6) . y
Ag2 N6 2.324(6) . y
Ag2 O1W 2.489(7) . y
Ag2 O2 2.527(5) 2_565 y
C1 C2 1.395(10) . ?
C1 C6 1.404(10) . ?
C1 C7 1.492(9) . ?
C2 C3 1.385(11) . ?
C2 H2A 0.9500 . ?
C3 C4 1.386(12) . ?
C3 H3A 0.9500 . ?
C4 C5 1.379(12) . ?
C4 H4A 0.9500 . ?
C5 C6 1.384(10) . ?
C5 H5A 0.9500 . ?
C6 H6A 0.9500 . ?
C7 N3 1.328(9) . ?
C7 N1 1.340(9) . ?
C8 N5 1.334(9) . ?
C8 N2 1.345(9) . ?
C8 N1 1.355(9) . ?
C9 N4 1.319(9) . ?
C9 N3 1.349(9) . ?
C9 N2 1.358(9) . ?
C10 C15 1.390(11) . ?
C10 C11 1.402(11) . ?
C10 C16 1.478(10) . ?
C11 C12 1.394(12) . ?
C11 H11A 0.9500 . ?
C12 C13 1.351(13) . ?
C12 H12A 0.9500 . ?
C13 C14 1.384(13) . ?
C13 H13A 0.9500 . ?
C14 C15 1.389(12) . ?
C14 H14A 0.9500 . ?
C15 H15A 0.9500 . ?
C16 N8 1.315(9) . ?
C16 N6 1.365(9) . ?
C17 N7 1.319(10) . ?
C17 N10 1.331(10) . ?
C17 N6 1.370(9) . ?
C18 N9 1.327(10) . ?
C18 N7 1.327(10) . ?
C18 N8 1.356(10) . ?
C20 O1 1.251(8) . ?
C20 O2 1.258(9) . ?
C20 C21 1.504(9) . ?
C21 C23 1.395(9) 2_665 ?
C21 C22 1.403(9) . ?
C22 C23 1.389(9) . ?
C22 H22A 0.9500 . ?
C23 C21 1.395(9) 2_665 ?
C23 C24 1.502(9) . ?
C24 O4 1.239(8) . ?
C24 O3 1.261(8) . ?
N4 H4B 0.8800 . ?
N4 H4C 0.8800 . ?
N5 H5B 0.8800 . ?
N5 H5C 0.8800 . ?
N9 H9A 0.8800 . ?
N9 H9B 0.8800 . ?
N10 H10A 0.8800 . ?
N10 H10B 0.8800 . ?
O1W H1WB 0.8400 . ?
O1W H1WA 0.8499 . ?
O2 Ag2 2.527(5) 2_565 ?
O4 Ag1 2.209(5) 2_675 ?

loop_
_geom_hbond_atom_site_label_D
_geom_hbond_atom_site_label_H
_geom_hbond_atom_site_label_A
_geom_hbond_distance_DH
_geom_hbond_distance_HA
_geom_hbond_distance_DA
_geom_hbond_angle_DHA
_geom_hbond_site_symmetry_A
N4 H4B O1 0.88 2.10 2.971(8) 170.4 2_575
N4 H4C O4 0.88 2.15 3.028(8) 172.0 2_675
N5 H5B O3 0.88 1.94 2.808(8) 171.0 .
N5 H5C O1W 0.88 2.07 2.952(8) 176.3 .
N9 H9B O1W 0.88 2.19 2.906(9) 138.2 2_566
N10 H10A N7 0.88 2.15 2.965(9) 154.6 2_466
N10 H10B O2 0.88 2.04 2.807(10) 145.1 2_565
O1W H1WB N8 0.84 2.14 2.853(9) 142.6 2_566
O1W H1WA O1 0.85 1.85 2.650(8) 155.9 2_565
